data_7130144
loop_
_publ_author_name
'Peng, Shuang'
'Li, Yan'
'Ge, Rui'
'Chen, Wen-Xin'
'Wang, Tian-Yu'
'Li, Xin-Xiong'
'Zheng, Shou-Tian'

_publ_section_title
;
 Designed assembly of heterometallic zeolite-like framework materials from
 two different supertetrahedral metal clusters
;
_journal_name_full 'Chemical Communications'
_journal_paper_doi 10.1039/D2CC01833K
_journal_year 2022
_chemical_formula_sum 'C36 H20 Co10 Cu4 I4 N4 O31'
_chemical_formula_weight 2355.62
_space_group_crystal_system cubic
_space_group_IT_number 216
_space_group_name_Hall 'F -4 2 3'
_space_group_name_H-M_alt 'F -4 3 m'
_atom_sites_solution_hydrogens geom
_audit_creation_method SHELXL-2018/3
_audit_update_record
;
2022-03-30 deposited with the CCDC.	2022-05-11 downloaded from the CCDC.
;
_cell_angle_alpha 90
_cell_angle_beta 90
_cell_angle_gamma 90
_cell_formula_units_Z 4
_cell_length_a 27.880(14)
_cell_length_b 27.880(14)
_cell_length_c 27.880(14)
_cell_measurement_temperature 296(2)
_cell_volume 21671(19)
_computing_structure_refinement 'SHELXL-2018/3 (Sheldrick, 2018)'
_diffrn_ambient_temperature 296(2)
_diffrn_measured_fraction_theta_full 0.998
_diffrn_measured_fraction_theta_max 0.998
_diffrn_radiation_type MoK\a
_diffrn_radiation_wavelength 0.71073
_diffrn_reflns_av_R_equivalents 0.0670
_diffrn_reflns_av_unetI/netI 0.0464
_diffrn_reflns_Laue_measured_fraction_full 0.998
_diffrn_reflns_Laue_measured_fraction_max 0.998
_diffrn_reflns_limit_h_max 25
_diffrn_reflns_limit_h_min -30
_diffrn_reflns_limit_k_max 20
_diffrn_reflns_limit_k_min -22
_diffrn_reflns_limit_l_max 28
_diffrn_reflns_limit_l_min -30
_diffrn_reflns_number 12626
_diffrn_reflns_point_group_measured_fraction_full 0.998
_diffrn_reflns_point_group_measured_fraction_max 0.998
_diffrn_reflns_theta_full 23.197
_diffrn_reflns_theta_max 23.197
_diffrn_reflns_theta_min 1.461
_exptl_absorpt_coefficient_mu 1.721
_exptl_crystal_density_diffrn 0.722
_exptl_crystal_F_000 4440
_refine_diff_density_max 0.569
_refine_diff_density_min -0.334
_refine_diff_density_rms 0.056
_refine_ls_abs_structure_details
;
 Refined as a perfect inversion twin.
;
_refine_ls_abs_structure_Flack 0.5
_refine_ls_extinction_method none
_refine_ls_goodness_of_fit_ref 0.654
_refine_ls_hydrogen_treatment constr
_refine_ls_matrix_type full
_refine_ls_number_parameters 60
_refine_ls_number_reflns 1563
_refine_ls_number_restraints 29
_refine_ls_restrained_S_all 0.652
_refine_ls_R_factor_all 0.0601
_refine_ls_R_factor_gt 0.0461
_refine_ls_shift/su_max 1.909
_refine_ls_shift/su_mean 0.032
_refine_ls_structure_factor_coef Fsqd
_refine_ls_weighting_details 'w=1/[\s^2^(Fo^2^)+(0.1890P)^2^] where P=(Fo^2^+2Fc^2^)/3'
_refine_ls_weighting_scheme calc
_refine_ls_wR_factor_gt 0.1478
_refine_ls_wR_factor_ref 0.1625
_reflns_Friedel_coverage 0.874
_reflns_Friedel_fraction_full 0.999
_reflns_Friedel_fraction_max 0.999
_reflns_number_gt 1183
_reflns_number_total 1563
_reflns_threshold_expression 'I > 2\s(I)'
_cod_data_source_file d2cc01833k2.cif
_cod_data_source_block 1
_cod_original_cell_volume 21672(33)
_cod_database_code 7130144
_shelx_shelxl_version_number 2018/3
_shelx_space_group_comment
;
The symmetry employed for this shelxl refinement is uniquely defined
by the following loop, which should always be used as a source of
symmetry information in preference to the above space-group names.
They are only intended as comments.
;

loop_
_space_group_symop_operation_xyz
'x, y, z'
'-x, -y, z'
'-x, y, -z'
'x, -y, -z'
'z, x, y'
'z, -x, -y'
'-z, -x, y'
'-z, x, -y'
'y, z, x'
'-y, z, -x'
'y, -z, -x'
'-y, -z, x'
'y, x, z'
'-y, -x, z'
'y, -x, -z'
'-y, x, -z'
'x, z, y'
'-x, z, -y'
'-x, -z, y'
'x, -z, -y'
'z, y, x'
'z, -y, -x'
'-z, y, -x'
'-z, -y, x'
'x, y+1/2, z+1/2'
'-x, -y+1/2, z+1/2'
'-x, y+1/2, -z+1/2'
'x, -y+1/2, -z+1/2'
'z, x+1/2, y+1/2'
'z, -x+1/2, -y+1/2'
'-z, -x+1/2, y+1/2'
'-z, x+1/2, -y+1/2'
'y, z+1/2, x+1/2'
'-y, z+1/2, -x+1/2'
'y, -z+1/2, -x+1/2'
'-y, -z+1/2, x+1/2'
'y, x+1/2, z+1/2'
'-y, -x+1/2, z+1/2'
'y, -x+1/2, -z+1/2'
'-y, x+1/2, -z+1/2'
'x, z+1/2, y+1/2'
'-x, z+1/2, -y+1/2'
'-x, -z+1/2, y+1/2'
'x, -z+1/2, -y+1/2'
'z, y+1/2, x+1/2'
'z, -y+1/2, -x+1/2'
'-z, y+1/2, -x+1/2'
'-z, -y+1/2, x+1/2'
'x+1/2, y, z+1/2'
'-x+1/2, -y, z+1/2'
'-x+1/2, y, -z+1/2'
'x+1/2, -y, -z+1/2'
'z+1/2, x, y+1/2'
'z+1/2, -x, -y+1/2'
'-z+1/2, -x, y+1/2'
'-z+1/2, x, -y+1/2'
'y+1/2, z, x+1/2'
'-y+1/2, z, -x+1/2'
'y+1/2, -z, -x+1/2'
'-y+1/2, -z, x+1/2'
'y+1/2, x, z+1/2'
'-y+1/2, -x, z+1/2'
'y+1/2, -x, -z+1/2'
'-y+1/2, x, -z+1/2'
'x+1/2, z, y+1/2'
'-x+1/2, z, -y+1/2'
'-x+1/2, -z, y+1/2'
'x+1/2, -z, -y+1/2'
'z+1/2, y, x+1/2'
'z+1/2, -y, -x+1/2'
'-z+1/2, y, -x+1/2'
'-z+1/2, -y, x+1/2'
'x+1/2, y+1/2, z'
'-x+1/2, -y+1/2, z'
'-x+1/2, y+1/2, -z'
'x+1/2, -y+1/2, -z'
'z+1/2, x+1/2, y'
'z+1/2, -x+1/2, -y'
'-z+1/2, -x+1/2, y'
'-z+1/2, x+1/2, -y'
'y+1/2, z+1/2, x'
'-y+1/2, z+1/2, -x'
'y+1/2, -z+1/2, -x'
'-y+1/2, -z+1/2, x'
'y+1/2, x+1/2, z'
'-y+1/2, -x+1/2, z'
'y+1/2, -x+1/2, -z'
'-y+1/2, x+1/2, -z'
'x+1/2, z+1/2, y'
'-x+1/2, z+1/2, -y'
'-x+1/2, -z+1/2, y'
'x+1/2, -z+1/2, -y'
'z+1/2, y+1/2, x'
'z+1/2, -y+1/2, -x'
'-z+1/2, y+1/2, -x'
'-z+1/2, -y+1/2, x'

loop_
_atom_site_label
_atom_site_type_symbol
_atom_site_fract_x
_atom_site_fract_y
_atom_site_fract_z
_atom_site_U_iso_or_equiv
_atom_site_adp_type
_atom_site_occupancy
_atom_site_site_symmetry_order
_atom_site_calc_flag
_atom_site_refinement_flags_posn
_atom_site_refinement_flags_adp
_atom_site_refinement_flags_occupancy
_atom_site_disorder_assembly
_atom_site_disorder_group
I1 I 0.44276(3) 0.55724(3) 0.94276(3) 0.0964(6) Uani 1 6 d S T P . .
Cu1 Cu 0.53305(6) 0.53305(6) 0.96695(6) 0.0952(10) Uani 1 6 d S T P A .
Co1 Co 0.67187(9) 0.67187(9) 0.67187(9) 0.1286(16) Uani 1 6 d S T P . .
Co2 Co 0.67233(9) 0.750000 0.750000 0.0748(7) Uani 1 4 d S T P . .
O1 O 0.750000 0.750000 0.750000 0.120(9) Uani 1 24 d S TU P . .
O2 O 0.6782(2) 0.6782(2) 0.7486(3) 0.081(2) Uani 1 2 d S TU P . .
O1W O 0.6738(9) 0.6738(9) 0.5975(11) 0.262(11) Uani 1 2 d S TU P . .
O2W O 0.5971(6) 0.750000 0.750000 0.123(5) Uani 1 4 d S TU P . .
N1 N 0.5738(5) 0.5738(5) 0.9262(5) 0.121(8) Uani 1 6 d DS T P . .
C1 C 0.6090(7) 0.5586(17) 0.8910(7) 0.103(7) Uani 0.3333 2 d DS T P A 1
H1 H 0.611986 0.525554 0.888014 0.123 Uiso 0.3333 2 calc R U P A 1
C2 C 0.6342(10) 0.5806(9) 0.8658(10) 0.103(7) Uani 0.3333 2 d DS T P A 1
H2 H 0.654923 0.564768 0.845077 0.123 Uiso 0.3333 2 calc R U P A 1
C3 C 0.6251(10) 0.5732(11) 0.9268(11) 0.103(7) Uani 0.3333 2 d DS T P A 2
H3 H 0.640351 0.552231 0.947769 0.123 Uiso 0.3333 2 calc R U P A 2
C4 C 0.6485(16) 0.5972(7) 0.9028(7) 0.103(7) Uani 0.3333 2 d DS T P A 2
H4 H 0.681465 0.593519 0.906481 0.123 Uiso 0.3333 2 calc R U P A 2
C5 C 0.6332(5) 0.6332(5) 0.8668(5) 0.095(7) Uani 1 6 d DS T P . .
C6 C 0.6513(4) 0.6513(4) 0.7811(5) 0.087(4) Uani 1 2 d S T P . .
H6A H 0.657207 0.617415 0.775693 0.104 Uiso 0.5 1 calc R U P A .
H6B H 0.617415 0.657207 0.775693 0.104 Uiso 0.5 1 calc R U P . .
C7 C 0.6644(5) 0.6644(5) 0.8356(5) 0.097(7) Uani 1 6 d S T P . .

loop_
_atom_site_aniso_label
_atom_site_aniso_U_11
_atom_site_aniso_U_22
_atom_site_aniso_U_33
_atom_site_aniso_U_23
_atom_site_aniso_U_13
_atom_site_aniso_U_12
I1 0.0964(6) 0.0964(6) 0.0964(6) 0.0114(5) -0.0114(5) 0.0114(5)
Cu1 0.0952(10) 0.0952(10) 0.0952(10) 0.0159(8) 0.0159(8) -0.0159(8)
Co1 0.1286(16) 0.1286(16) 0.1286(16) -0.0214(13) -0.0214(13) -0.0214(13)
Co2 0.0727(14) 0.0759(9) 0.0759(9) 0.0049(12) 0.000 0.000
O1 0.120(9) 0.120(9) 0.120(9) 0.000 0.000 0.000
O2 0.080(3) 0.080(3) 0.083(5) 0.001(3) 0.001(3) -0.014(4)
O1W 0.259(14) 0.259(14) 0.27(2) -0.039(12) -0.039(12) -0.006(18)
O2W 0.114(11) 0.128(7) 0.128(7) 0.034(10) 0.000 0.000
N1 0.121(8) 0.121(8) 0.121(8) 0.006(8) 0.006(8) -0.006(8)
C1 0.102(14) 0.10(2) 0.102(14) 0.004(10) 0.02(2) -0.004(10)
C2 0.102(14) 0.10(2) 0.102(14) 0.004(10) 0.02(2) -0.004(10)
C3 0.102(14) 0.10(2) 0.102(14) 0.004(10) 0.02(2) -0.004(10)
C4 0.102(14) 0.10(2) 0.102(14) 0.004(10) 0.02(2) -0.004(10)
C5 0.095(7) 0.095(7) 0.095(7) 0.016(7) 0.016(7) -0.016(7)
C6 0.093(6) 0.093(6) 0.074(8) -0.001(5) -0.001(5) -0.018(7)
C7 0.097(7) 0.097(7) 0.097(7) 0.013(8) 0.013(8) -0.013(8)

loop_
_atom_type_symbol
_atom_type_description
_atom_type_scat_dispersion_real
_atom_type_scat_dispersion_imag
_atom_type_scat_source
C C 0.0033 0.0016 'International Tables Vol C Tables 4.2.6.8 and 6.1.1.4'
H H 0.0000 0.0000 'International Tables Vol C Tables 4.2.6.8 and 6.1.1.4'
Co Co 0.3494 0.9721 'International Tables Vol C Tables 4.2.6.8 and 6.1.1.4'
Cu Cu 0.3201 1.2651 'International Tables Vol C Tables 4.2.6.8 and 6.1.1.4'
I I -0.4742 1.8119 'International Tables Vol C Tables 4.2.6.8 and 6.1.1.4'
N N 0.0061 0.0033 'International Tables Vol C Tables 4.2.6.8 and 6.1.1.4'
O O 0.0106 0.0060 'International Tables Vol C Tables 4.2.6.8 and 6.1.1.4'

loop_
_geom_angle_atom_site_label_1
_geom_angle_atom_site_label_2
_geom_angle_atom_site_label_3
_geom_angle
_geom_angle_site_symmetry_1
_geom_angle_site_symmetry_3
_geom_angle_publ_flag
Cu1 I1 Cu1 57.90(10) . 3_657 ?
Cu1 I1 Cu1 57.90(10) . 2_665 ?
Cu1 I1 Cu1 57.90(10) 3_657 2_665 ?
N1 Cu1 Cu1 144.734(2) . 2_665 ?
N1 Cu1 Cu1 144.734(4) . 4_567 ?
Cu1 Cu1 Cu1 60.0 2_665 4_567 ?
N1 Cu1 Cu1 144.734(2) . 3_657 ?
Cu1 Cu1 Cu1 60.0 2_665 3_657 ?
Cu1 Cu1 Cu1 60.0 4_567 3_657 ?
N1 Cu1 I1 104.51(6) . . ?
Cu1 Cu1 I1 61.05(5) 2_665 . ?
Cu1 Cu1 I1 110.76(6) 4_567 . ?
Cu1 Cu1 I1 61.05(5) 3_657 . ?
N1 Cu1 I1 104.51(6) . 3_657 ?
Cu1 Cu1 I1 110.76(6) 2_665 3_657 ?
Cu1 Cu1 I1 61.05(5) 4_567 3_657 ?
Cu1 Cu1 I1 61.05(5) 3_657 3_657 ?
I1 Cu1 I1 113.94(5) . 3_657 ?
N1 Cu1 I1 104.51(6) . 2_665 ?
Cu1 Cu1 I1 61.05(5) 2_665 2_665 ?
Cu1 Cu1 I1 61.05(5) 4_567 2_665 ?
Cu1 Cu1 I1 110.76(6) 3_657 2_665 ?
I1 Cu1 I1 113.94(5) . 2_665 ?
I1 Cu1 I1 113.94(5) 3_657 2_665 ?
O1W Co1 O1W 92.9(13) 9 5 ?
O1W Co1 O1W 92.9(13) 9 . ?
O1W Co1 O1W 92.9(13) 5 . ?
O1W Co1 O2 93.1(8) 9 . ?
O1W Co1 O2 93.1(8) 5 . ?
O1W Co1 O2 171.2(10) . . ?
O1W Co1 O2 171.2(10) 9 9 ?
O1W Co1 O2 93.1(8) 5 9 ?
O1W Co1 O2 93.1(8) . 9 ?
O2 Co1 O2 80.2(3) . 9 ?
O1W Co1 O2 93.1(8) 9 5 ?
O1W Co1 O2 171.2(10) 5 5 ?
O1W Co1 O2 93.1(8) . 5 ?
O2 Co1 O2 80.2(3) . 5 ?
O2 Co1 O2 80.3(3) 9 5 ?
O2 Co2 O2 91.8(5) . 35_566 ?
O2 Co2 O2 170.7(4) . 28_566 ?
O2 Co2 O2 87.5(5) 35_566 28_566 ?
O2 Co2 O2 87.5(5) . 9 ?
O2 Co2 O2 170.7(4) 35_566 9 ?
O2 Co2 O2 91.8(5) 28_566 9 ?
O2 Co2 O2W 94.67(18) . . ?
O2 Co2 O2W 94.67(18) 35_566 . ?
O2 Co2 O2W 94.67(18) 28_566 . ?
O2 Co2 O2W 94.67(18) 9 . ?
O2 Co2 O1 85.33(18) . . ?
O2 Co2 O1 85.33(18) 35_566 . ?
O2 Co2 O1 85.33(18) 28_566 . ?
O2 Co2 O1 85.33(18) 9 . ?
O2W Co2 O1 180.0 . . ?
Co2 O1 Co2 90.0 58_656 . ?
Co2 O1 Co2 90.000(1) 58_656 74_665 ?
Co2 O1 Co2 180.0 . 74_665 ?
Co2 O1 Co2 90.0 58_656 5 ?
Co2 O1 Co2 90.000(1) . 5 ?
Co2 O1 Co2 90.0 74_665 5 ?
Co2 O1 Co2 90.0 58_656 30_566 ?
Co2 O1 Co2 90.0 . 30_566 ?
Co2 O1 Co2 90.0 74_665 30_566 ?
Co2 O1 Co2 180.0 5 30_566 ?
Co2 O1 Co2 180.0 58_656 9 ?
Co2 O1 Co2 90.0 . 9 ?
Co2 O1 Co2 90.0 74_665 9 ?
Co2 O1 Co2 90.0 5 9 ?
Co2 O1 Co2 90.0 30_566 9 ?
C6 O2 Co2 118.7(4) . . ?
C6 O2 Co2 118.7(4) . 5 ?
Co2 O2 Co2 99.3(4) . 5 ?
C6 O2 Co1 123.8(7) . . ?
Co2 O2 Co1 95.4(3) . . ?
Co2 O2 Co1 95.4(3) 5 . ?
C3 N1 C3 91(3) 35_566 56_656 ?
C3 N1 C3 91(3) 35_566 . ?
C3 N1 C3 91(3) 56_656 . ?
C3 N1 C1 108(3) 35_566 56_656 ?
C3 N1 C1 47.8(10) 56_656 56_656 ?
C3 N1 C1 47.8(10) . 56_656 ?
C1 N1 C1 86(3) . 56_656 ?
C3 N1 C1 47.8(10) 35_566 35_566 ?
C3 N1 C1 47.8(10) 56_656 35_566 ?
C3 N1 C1 108(3) . 35_566 ?
C1 N1 C1 86(3) . 35_566 ?
C1 N1 C1 86(3) 56_656 35_566 ?
C3 N1 Cu1 124(2) 35_566 . ?
C3 N1 Cu1 124(2) 56_656 . ?
C3 N1 Cu1 124(2) . . ?
C1 N1 Cu1 128(2) . . ?
C1 N1 Cu1 128(2) 56_656 . ?
C1 N1 Cu1 128(2) 35_566 . ?
C2 C1 N1 131(5) . . ?
C2 C1 H1 114.3 . . ?
N1 C1 H1 114.3 . . ?
C1 C2 C5 120(4) . . ?
C1 C2 H2 119.9 . . ?
C5 C2 H2 119.9 . . ?
C4 C3 N1 124(4) . . ?
C4 C3 H3 118.1 . . ?
N1 C3 H3 118.1 . . ?
C3 C4 C5 129(4) . . ?
C3 C4 H4 115.7 . . ?
C5 C4 H4 115.7 . . ?
C2 C5 C2 92(2) 35_566 56_656 ?
C2 C5 C2 92(2) 35_566 . ?
C2 C5 C2 92(2) 56_656 . ?
C2 C5 C4 47.9(9) 35_566 35_566 ?
C2 C5 C4 108(3) 56_656 35_566 ?
C2 C5 C4 48.0(9) . 35_566 ?
C2 C5 C4 47.9(9) 35_566 56_656 ?
C2 C5 C4 47.9(9) 56_656 56_656 ?
C2 C5 C4 108(3) . 56_656 ?
C4 C5 C4 86(3) 35_566 56_656 ?
C4 C5 C4 86(3) 35_566 . ?
C4 C5 C4 86(3) 56_656 . ?
C2 C5 C7 123.8(18) 35_566 . ?
C2 C5 C7 123.8(18) 56_656 . ?
C2 C5 C7 123.8(18) . . ?
C4 C5 C7 128.0(18) 35_566 . ?
C4 C5 C7 128.0(18) 56_656 . ?
C4 C5 C7 128.0(18) . . ?
O2 C6 C7 111.7(13) . . ?
O2 C6 H6A 109.3 . . ?
C7 C6 H6A 109.3 . . ?
O2 C6 H6B 109.3 . . ?
C7 C6 H6B 109.3 . . ?
H6A C6 H6B 107.9 . . ?
C5 C7 C6 106.5(10) . . ?
C5 C7 C6 106.5(10) . 35_566 ?
C6 C7 C6 112.3(9) . 35_566 ?
C5 C7 C6 106.5(10) . 56_656 ?
C6 C7 C6 112.3(9) . 56_656 ?
C6 C7 C6 112.3(9) 35_566 56_656 ?

loop_
_geom_bond_atom_site_label_1
_geom_bond_atom_site_label_2
_geom_bond_distance
_geom_bond_site_symmetry_2
_geom_bond_publ_flag
I1 Cu1 2.692(2) . ?
I1 Cu1 2.692(2) 3_657 ?
I1 Cu1 2.692(2) 2_665 ?
Cu1 N1 1.97(3) . ?
Cu1 Cu1 2.606(5) 2_665 ?
Cu1 Cu1 2.606(5) 4_567 ?
Cu1 Cu1 2.606(5) 3_657 ?
Co1 O1W 2.08(3) 9 ?
Co1 O1W 2.08(3) 5 ?
Co1 O1W 2.08(3) . ?
Co1 O2 2.155(10) . ?
Co1 O2 2.155(10) 9 ?
Co1 O2 2.155(10) 5 ?
Co2 O2 2.009(5) . ?
Co2 O2 2.009(5) 35_566 ?
Co2 O2 2.009(5) 28_566 ?
Co2 O2 2.009(5) 9 ?
Co2 O2W 2.098(17) . ?
Co2 O1 2.165(3) . ?
O2 C6 1.396(16) . ?
N1 C3 1.43(2) 35_566 ?
N1 C3 1.43(2) 56_656 ?
N1 C3 1.43(2) . ?
N1 C1 1.45(2) . ?
N1 C1 1.45(2) 56_656 ?
N1 C1 1.45(2) 35_566 ?
C1 C2 1.17(4) . ?
C1 H1 0.9300 . ?
C2 C5 1.47(2) . ?
C2 H2 0.9300 . ?
C3 C4 1.15(4) . ?
C3 H3 0.9300 . ?
C4 C5 1.48(3) . ?
C4 H4 0.9300 . ?
C5 C7 1.50(4) . ?
C6 C7 1.605(15) . ?
C6 H6A 0.9700 . ?
C6 H6B 0.9700 . ?

loop_
_geom_torsion_atom_site_label_1
_geom_torsion_atom_site_label_2
_geom_torsion_atom_site_label_3
_geom_torsion_atom_site_label_4
_geom_torsion
_geom_torsion_site_symmetry_1
_geom_torsion_site_symmetry_2
_geom_torsion_site_symmetry_3
_geom_torsion_site_symmetry_4
_geom_torsion_publ_flag
C1 N1 C1 C2 -43.3(13) 56_656 . . . ?
C1 N1 C1 C2 43.3(14) 35_566 . . . ?
Cu1 N1 C1 C2 180.000(8) . . . . ?
N1 C1 C2 C5 0.00(2) . . . . ?
C3 N1 C3 C4 45.7(14) 35_566 . . . ?
C3 N1 C3 C4 -45.7(14) 56_656 . . . ?
Cu1 N1 C3 C4 180.000(7) . . . . ?
N1 C3 C4 C5 0.000(8) . . . . ?
C1 C2 C5 C2 -46.1(13) . . . 35_566 ?
C1 C2 C5 C2 46.1(13) . . . 56_656 ?
C1 C2 C5 C7 180.000(13) . . . . ?
C3 C4 C5 C4 -43.2(12) . . . 35_566 ?
C3 C4 C5 C4 43.2(12) . . . 56_656 ?
C3 C4 C5 C7 180.000(6) . . . . ?
Co2 O2 C6 C7 -60.3(5) . . . . ?
Co2 O2 C6 C7 60.3(5) 5 . . . ?
Co1 O2 C6 C7 180.000(3) . . . . ?
C2 C5 C7 C6 -60.000(4) 35_566 . . . ?
C2 C5 C7 C6 180.000(2) 56_656 . . . ?
C2 C5 C7 C6 60.000(7) . . . . ?
C4 C5 C7 C6 0.000(4) 35_566 . . . ?
C4 C5 C7 C6 -120.000(4) 56_656 . . . ?
C4 C5 C7 C6 120.000(4) . . . . ?
C2 C5 C7 C6 60.000(6) 35_566 . . 35_566 ?
C2 C5 C7 C6 -60.000(5) 56_656 . . 35_566 ?
C2 C5 C7 C6 180.000(7) . . . 35_566 ?
C4 C5 C7 C6 120.000(2) 35_566 . . 35_566 ?
C4 C5 C7 C6 0.000(4) 56_656 . . 35_566 ?
C4 C5 C7 C6 -120.000(4) . . . 35_566 ?
C2 C5 C7 C6 180.000(4) 35_566 . . 56_656 ?
C2 C5 C7 C6 60.000(3) 56_656 . . 56_656 ?
C2 C5 C7 C6 -60.000(8) . . . 56_656 ?
C4 C5 C7 C6 -120.000(4) 35_566 . . 56_656 ?
C4 C5 C7 C6 120.000(5) 56_656 . . 56_656 ?
C4 C5 C7 C6 0.000(3) . . . 56_656 ?
O2 C6 C7 C5 180.000(2) . . . . ?
O2 C6 C7 C6 63.8(14) . . . 35_566 ?
O2 C6 C7 C6 -63.8(14) . . . 56_656 ?
